data_2225587
loop_
_publ_author_name
'Pourayoubi, Mehrdad'
'Toghraee, Maryam'
'Rheingold, Arnold L.'
'Golen, James A.'

_publ_section_title
;
 2-Amino-4-methylpyridinium trifluoroacetate: a monoclinic polymorph
;
_journal_coeditor_code NG2740
_journal_issue 4
_journal_name_full 'Acta Crystallographica Section E'
_journal_page_first o844
_journal_paper_doi 10.1107/S1600536810008408
_journal_volume 66
_journal_year 2010
_chemical_formula_iupac 'C6 H9 N2 +, C2 F3 O2 -'
_chemical_formula_moiety 'C6 H9 N2 +, C2 F3 O2 -'
_chemical_formula_sum 'C8 H9 F3 N2 O2'
_chemical_formula_weight 222.17
_chemical_name_systematic
;
2-Amino-4-methylpyridinium trifluoroacetate
;
_space_group_IT_number 14
_symmetry_cell_setting monoclinic
_symmetry_space_group_name_Hall '-P 2ybc'
_symmetry_space_group_name_H-M 'P 1 21/c 1'
_atom_sites_solution_hydrogens geom
_atom_sites_solution_primary direct
_atom_sites_solution_secondary difmap
_audit_creation_method SHELXL-97
_cell_angle_alpha 90.00
_cell_angle_beta 90.8200(10)
_cell_angle_gamma 90.00
_cell_formula_units_Z 4
_cell_length_a 8.5315(7)
_cell_length_b 11.4901(9)
_cell_length_c 9.7206(8)
_cell_measurement_reflns_used 5265
_cell_measurement_temperature 100(2)
_cell_measurement_theta_max 28.00
_cell_measurement_theta_min 2.74
_cell_volume 952.79(13)
_computing_cell_refinement 'SAINT (Bruker 2005)'
_computing_data_collection 'SMART (Bruker, 2005)'
_computing_data_reduction 'SAINT (Bruker 2005)'
_computing_molecular_graphics 'SHELXTL (Sheldrick, 2008)'
_computing_publication_material 'SHELXTL (Sheldrick, 2008)'
_computing_structure_refinement 'SHELXL97 (Sheldrick, 2008)'
_computing_structure_solution 'SHELXS97 (Sheldrick, 2008)'
_diffrn_ambient_temperature 100(2)
_diffrn_measured_fraction_theta_full 0.974
_diffrn_measured_fraction_theta_max 0.945
_diffrn_measurement_device_type 'Bruker SMART APEX diffractometer'
_diffrn_measurement_method '\f and \w scans'
_diffrn_radiation_monochromator graphite
_diffrn_radiation_source 'fine-focus sealed tube'
_diffrn_radiation_type MoK\a
_diffrn_radiation_wavelength 0.71073
_diffrn_reflns_av_R_equivalents 0.0357
_diffrn_reflns_av_sigmaI/netI 0.0269
_diffrn_reflns_limit_h_max 11
_diffrn_reflns_limit_h_min -5
_diffrn_reflns_limit_k_max 14
_diffrn_reflns_limit_k_min -14
_diffrn_reflns_limit_l_max 12
_diffrn_reflns_limit_l_min -12
_diffrn_reflns_number 10752
_diffrn_reflns_theta_full 25.00
_diffrn_reflns_theta_max 28.16
_diffrn_reflns_theta_min 2.39
_exptl_absorpt_coefficient_mu 0.150
_exptl_absorpt_correction_type none
_exptl_crystal_colour colorless
_exptl_crystal_density_diffrn 1.549
_exptl_crystal_density_method 'not measured'
_exptl_crystal_description block
_exptl_crystal_F_000 456
_exptl_crystal_size_max 0.30
_exptl_crystal_size_mid 0.20
_exptl_crystal_size_min 0.10
_refine_diff_density_max 0.287
_refine_diff_density_min -0.234
_refine_ls_extinction_coef 0.0084(16)
_refine_ls_extinction_expression Fc^*^=kFc[1+0.001xFc^2^\l^3^/sin(2\q)]^-1/4^
_refine_ls_extinction_method 'SHELXL97 (Sheldrick, 2008)'
_refine_ls_goodness_of_fit_ref 1.060
_refine_ls_hydrogen_treatment mixed
_refine_ls_matrix_type full
_refine_ls_number_parameters 150
_refine_ls_number_reflns 2197
_refine_ls_number_restraints 0
_refine_ls_restrained_S_all 1.060
_refine_ls_R_factor_all 0.0460
_refine_ls_R_factor_gt 0.0350
_refine_ls_shift/su_max 0.001
_refine_ls_shift/su_mean 0.000
_refine_ls_structure_factor_coef Fsqd
_refine_ls_weighting_details 'calc w=1/[\s^2^(Fo^2^)+(0.0474P)^2^+0.2454P] where P=(Fo^2^+2Fc^2^)/3'
_refine_ls_weighting_scheme calc
_refine_ls_wR_factor_gt 0.0907
_refine_ls_wR_factor_ref 0.0982
_reflns_number_gt 1784
_reflns_number_total 2197
_reflns_threshold_expression I>2sigma(I)
_cod_data_source_file ng2740.cif
_cod_data_source_block I
_cod_depositor_comments
;
The following automatic conversions were performed:
'_symmetry_cell_setting' value 'Monoclinic' changed to 'monoclinic'
according to '/home/saulius/struct/CIF-dictionaries/cif_core.dic'
dictionary named 'cif_core.dic' version 2.4.1 from
2010-06-29.

'_exptl_absorpt_correction_type' value 'None' changed to
'none' according to '/home/saulius/struct/CIF-dictionaries/cif_core.dic'
dictionary named 'cif_core.dic' version 2.4.1 from 2010-06-29.

Automatic conversion script
Id: cif_fix_enum 1527 2010-12-29 10:47:43Z saulius 
;
_cod_original_sg_symbol_H-M 'P 21/c'
_cod_database_code 2225587
_cod_database_fobs_code 2225587

loop_
_symmetry_equiv_pos_as_xyz
'x, y, z'
'-x, y+1/2, -z+1/2'
'-x, -y, -z'
'x, -y-1/2, z-1/2'

loop_
_atom_site_type_symbol
_atom_site_label
_atom_site_fract_x
_atom_site_fract_y
_atom_site_fract_z
_atom_site_U_iso_or_equiv
_atom_site_adp_type
_atom_site_calc_flag
_atom_site_refinement_flags
_atom_site_occupancy
_atom_site_disorder_assembly
_atom_site_disorder_group
F F1 0.16929(11) 0.27679(7) 1.06142(10) 0.0350(2) Uani d . 1 . .
F F2 0.08357(10) 0.40806(8) 0.92121(10) 0.0358(2) Uani d . 1 . .
F F3 0.25375(10) 0.45302(7) 1.07851(9) 0.0316(2) Uani d . 1 . .
O O1 0.36035(11) 0.23798(8) 0.85540(11) 0.0259(2) Uani d . 1 . .
O O2 0.41240(11) 0.42938(8) 0.83832(10) 0.0257(2) Uani d . 1 . .
N N1 0.61429(13) 0.37742(9) 0.62595(12) 0.0212(2) Uani d . 1 . .
H H1B 0.544(2) 0.3930(17) 0.699(2) 0.048(5) Uiso d . 1 . .
N N2 0.56684(13) 0.18015(10) 0.63958(12) 0.0223(3) Uani d . 1 . .
H H2C 0.504(2) 0.1964(16) 0.711(2) 0.040(5) Uiso d . 1 . .
H H2B 0.588(2) 0.1040(16) 0.6158(18) 0.034(5) Uiso d . 1 . .
C C1 0.68436(16) 0.47274(12) 0.56989(15) 0.0251(3) Uani d . 1 . .
H H1A 0.6618 0.5480 0.6049 0.030 Uiso calc R 1 . .
C C2 0.78596(16) 0.46100(12) 0.46475(15) 0.0250(3) Uani d . 1 . .
H H2A 0.8341 0.5277 0.4261 0.030 Uiso calc R 1 . .
C C3 0.81986(15) 0.34848(12) 0.41287(14) 0.0214(3) Uani d . 1 . .
C C4 0.74763(14) 0.25417(11) 0.47012(13) 0.0206(3) Uani d . 1 . .
H H4A 0.7689 0.1784 0.4359 0.025 Uiso calc R 1 . .
C C5 0.64122(14) 0.26797(11) 0.58005(14) 0.0196(3) Uani d . 1 . .
C C6 0.93335(16) 0.33574(13) 0.29694(15) 0.0260(3) Uani d . 1 . .
H H6A 0.9287 0.2560 0.2612 0.039 Uiso calc R 1 . .
H H6B 1.0398 0.3523 0.3307 0.039 Uiso calc R 1 . .
H H6C 0.9055 0.3905 0.2233 0.039 Uiso calc R 1 . .
C C7 0.34308(14) 0.34184(11) 0.88424(14) 0.0200(3) Uani d . 1 . .
C C8 0.21258(15) 0.36940(11) 0.98849(15) 0.0236(3) Uani d . 1 . .

loop_
_atom_site_aniso_label
_atom_site_aniso_U_11
_atom_site_aniso_U_22
_atom_site_aniso_U_33
_atom_site_aniso_U_12
_atom_site_aniso_U_13
_atom_site_aniso_U_23
F1 0.0412(5) 0.0257(5) 0.0385(5) -0.0036(4) 0.0209(4) 0.0027(4)
F2 0.0220(4) 0.0367(5) 0.0488(6) 0.0070(3) 0.0017(4) -0.0026(4)
F3 0.0328(5) 0.0271(5) 0.0350(5) -0.0012(3) 0.0096(4) -0.0114(4)
O1 0.0294(5) 0.0168(5) 0.0319(6) -0.0008(4) 0.0099(4) -0.0027(4)
O2 0.0292(5) 0.0179(5) 0.0303(6) -0.0033(4) 0.0105(4) 0.0005(4)
N1 0.0223(5) 0.0177(5) 0.0237(6) 0.0006(4) 0.0044(4) -0.0015(5)
N2 0.0250(6) 0.0168(6) 0.0253(6) -0.0007(4) 0.0073(5) -0.0007(5)
C1 0.0272(7) 0.0168(6) 0.0314(8) -0.0007(5) 0.0026(6) -0.0014(5)
C2 0.0250(7) 0.0200(7) 0.0302(8) -0.0033(5) 0.0032(5) 0.0040(5)
C3 0.0181(6) 0.0239(7) 0.0223(7) -0.0005(5) 0.0013(5) 0.0008(5)
C4 0.0206(6) 0.0187(6) 0.0224(7) 0.0006(5) 0.0019(5) -0.0010(5)
C5 0.0185(6) 0.0181(6) 0.0221(6) 0.0003(4) -0.0005(5) -0.0005(5)
C6 0.0236(7) 0.0298(7) 0.0247(7) -0.0021(5) 0.0052(5) 0.0023(6)
C7 0.0200(6) 0.0185(6) 0.0217(7) -0.0005(5) 0.0022(5) -0.0010(5)
C8 0.0227(6) 0.0182(6) 0.0299(7) -0.0008(5) 0.0060(5) -0.0015(5)

loop_
_atom_type_symbol
_atom_type_description
_atom_type_scat_dispersion_real
_atom_type_scat_dispersion_imag
_atom_type_scat_source
C C 0.0033 0.0016 'International Tables Vol C Tables 4.2.6.8 and 6.1.1.4'
H H 0.0000 0.0000 'International Tables Vol C Tables 4.2.6.8 and 6.1.1.4'
N N 0.0061 0.0033 'International Tables Vol C Tables 4.2.6.8 and 6.1.1.4'
O O 0.0106 0.0060 'International Tables Vol C Tables 4.2.6.8 and 6.1.1.4'
F F 0.0171 0.0103 'International Tables Vol C Tables 4.2.6.8 and 6.1.1.4'

loop_
_geom_angle_atom_site_label_1
_geom_angle_atom_site_label_2
_geom_angle_atom_site_label_3
_geom_angle_site_symmetry_1
_geom_angle_site_symmetry_3
_geom_angle
_geom_angle_publ_flag
C5 N1 C1 . . 122.40(12) ?
C5 N1 H1B . . 122.1(12) ?
C1 N1 H1B . . 115.5(12) ?
C5 N2 H2C . . 118.0(12) ?
C5 N2 H2B . . 121.1(11) ?
H2C N2 H2B . . 120.5(16) ?
C2 C1 N1 . . 120.62(12) ?
C2 C1 H1A . . 119.7 ?
N1 C1 H1A . . 119.7 ?
C1 C2 C3 . . 119.61(12) ?
C1 C2 H2A . . 120.2 ?
C3 C2 H2A . . 120.2 ?
C4 C3 C2 . . 118.79(12) ?
C4 C3 C6 . . 121.75(12) ?
C2 C3 C6 . . 119.46(12) ?
C3 C4 C5 . . 120.90(12) ?
C3 C4 H4A . . 119.5 ?
C5 C4 H4A . . 119.5 ?
N2 C5 N1 . . 118.49(12) ?
N2 C5 C4 . . 123.85(12) ?
N1 C5 C4 . . 117.67(12) ?
C3 C6 H6A . . 109.5 ?
C3 C6 H6B . . 109.5 ?
H6A C6 H6B . . 109.5 ?
C3 C6 H6C . . 109.5 ?
H6A C6 H6C . . 109.5 ?
H6B C6 H6C . . 109.5 ?
O1 C7 O2 . . 129.54(12) ?
O1 C7 C8 . . 115.80(11) ?
O2 C7 C8 . . 114.62(11) ?
F1 C8 F3 . . 107.24(12) ?
F1 C8 F2 . . 106.89(11) ?
F3 C8 F2 . . 106.54(10) ?
F1 C8 C7 . . 113.06(11) ?
F3 C8 C7 . . 112.88(11) ?
F2 C8 C7 . . 109.85(11) ?

loop_
_geom_bond_atom_site_label_1
_geom_bond_atom_site_label_2
_geom_bond_site_symmetry_2
_geom_bond_distance
_geom_bond_publ_flag
F1 C8 . 1.3337(15) ?
F2 C8 . 1.3475(16) ?
F3 C8 . 1.3429(16) ?
O1 C7 . 1.2352(15) ?
O2 C7 . 1.2523(15) ?
N1 C5 . 1.3552(16) ?
N1 C1 . 1.3650(17) ?
N1 H1B . 0.952(19) ?
N2 C5 . 1.3290(16) ?
N2 H2C . 0.901(18) ?
N2 H2B . 0.923(18) ?
C1 C2 . 1.356(2) ?
C1 H1A . 0.9500 ?
C2 C3 . 1.4190(19) ?
C2 H2A . 0.9500 ?
C3 C4 . 1.3688(18) ?
C3 C6 . 1.5033(18) ?
C4 C5 . 1.4209(17) ?
C4 H4A . 0.9500 ?
C6 H6A . 0.9800 ?
C6 H6B . 0.9800 ?
C6 H6C . 0.9800 ?
C7 C8 . 1.5490(18) ?

loop_
_geom_hbond_atom_site_label_D
_geom_hbond_atom_site_label_H
_geom_hbond_atom_site_label_A
_geom_hbond_site_symmetry_A
_geom_hbond_distance_DH
_geom_hbond_distance_HA
_geom_hbond_distance_DA
_geom_hbond_angle_DHA
N1 H1B O2 . 0.952(19) 1.82(2) 2.7724(14) 177.4(18)
N2 H2C O1 . 0.901(18) 1.938(19) 2.8376(15) 176.3(17)
N2 H2B O2 2_646 0.923(18) 2.055(18) 2.8946(15) 150.5(15)

loop_
_geom_torsion_atom_site_label_1
_geom_torsion_atom_site_label_2
_geom_torsion_atom_site_label_3
_geom_torsion_atom_site_label_4
_geom_torsion_site_symmetry_1
_geom_torsion_site_symmetry_2
_geom_torsion_site_symmetry_3
_geom_torsion_site_symmetry_4
_geom_torsion
_geom_torsion_publ_flag
C5 N1 C1 C2 . . . . -0.3(2) ?
N1 C1 C2 C3 . . . . -0.1(2) ?
C1 C2 C3 C4 . . . . 0.5(2) ?
C1 C2 C3 C6 . . . . -179.60(13) ?
C2 C3 C4 C5 . . . . -0.37(19) ?
C6 C3 C4 C5 . . . . 179.73(12) ?
C1 N1 C5 N2 . . . . -179.33(12) ?
C1 N1 C5 C4 . . . . 0.46(19) ?
C3 C4 C5 N2 . . . . 179.68(13) ?
C3 C4 C5 N1 . . . . -0.10(19) ?
O1 C7 C8 F1 . . . . 18.42(18) ?
O2 C7 C8 F1 . . . . -163.72(12) ?
O1 C7 C8 F3 . . . . 140.38(12) ?
O2 C7 C8 F3 . . . . -41.76(17) ?
O1 C7 C8 F2 . . . . -100.87(14) ?
O2 C7 C8 F2 . . . . 76.99(14) ?

loop_
_cod_related_entry_id
_cod_related_entry_database
_cod_related_entry_code
1 ChemSpider 30656050
